data_7230893
loop_
_publ_author_name
'Mazur, Liliana'
'S\;aczewski, Jaros\/law'
'Jarzembska, Katarzyna N.'
'Szwarc-Karabyka, Katarzyna'
'Paprocka, Renata'
'Modzelewska-Banachiewicz, Bo\.zena'

_publ_section_title
;
 Synthesis, structural characterization and reactivity of new
 trisubstituted N1-acylamidrazones: solid state and solution studies
;
_journal_issue 29
_journal_name_full CrystEngComm
_journal_page_first 4179
_journal_paper_doi 10.1039/C8CE00701B
_journal_volume 20
_journal_year 2018
_chemical_formula_moiety 'C19 H21 N5 O3'
_chemical_formula_sum 'C19 H21 N5 O3'
_chemical_formula_weight 367.41
_chemical_name_systematic
;
 (1R*,2S*)-{2-[pyridin-2-yl(pyridin-2-ylamino)methylidene]hydrazinecarbonyl}cyclohexanecarboxylic acid
;
_space_group_IT_number 14
_space_group_name_Hall '-P 2yn'
_space_group_name_H-M_alt 'P 1 21/n 1'
_symmetry_cell_setting monoclinic
_symmetry_space_group_name_Hall '-P 2yn'
_symmetry_space_group_name_H-M 'P 1 21/n 1'
_atom_sites_solution_hydrogens geom
_atom_sites_solution_primary direct
_atom_sites_solution_secondary difmap
_audit_creation_method SHELXL-97
_audit_update_record
;
2017-05-18 deposited with the CCDC.
2018-06-15 downloaded from the CCDC.
;
_cell_angle_alpha 90.00
_cell_angle_beta 102.789(13)
_cell_angle_gamma 90.00
_cell_formula_units_Z 4
_cell_length_a 10.5960(10)
_cell_length_b 12.3370(12)
_cell_length_c 13.722(2)
_cell_measurement_reflns_used 4339
_cell_measurement_temperature 100(2)
_cell_measurement_theta_max 32.7769
_cell_measurement_theta_min 3.2670
_cell_volume 1749.3(4)
_computing_cell_refinement
;
CrysAlis RED, Oxford Diffraction Ltd.,
Version 1.171.33.66 (release 28-04-2010 CrysAlis171 .NET)
(compiled Apr 28 2010,14:27:37)
;
_computing_data_collection
;
CrysAlis CCD, Oxford Diffraction Ltd.,
Version 1.171.33.66 (release 28-04-2010 CrysAlis171 .NET)
(compiled Apr 28 2010,14:27:37)
;
_computing_data_reduction
;
CrysAlis RED, Oxford Diffraction Ltd.,
Version 1.171.33.66 (release 28-04-2010 CrysAlis171 .NET)
(compiled Apr 28 2010,14:27:37)
;
_computing_molecular_graphics 'SHELXTL/PC (Sheldrick, 2008) and Mercury 3.3 (Macrae et al., 2006)'
_computing_publication_material 'SHELXL97 and enCIFer (Allen et al., 2004)'
_computing_structure_refinement 'SHELXL-97 (Sheldrick, 2008)'
_computing_structure_solution 'SHELXS-97 (Sheldrick, 2008)'
_diffrn_ambient_temperature 100(2)
_diffrn_detector_area_resol_mean 8.4221
_diffrn_measured_fraction_theta_full 0.998
_diffrn_measured_fraction_theta_max 0.998
_diffrn_measurement_device_type 'Xcalibur, Sapphire2, large Be window'
_diffrn_measurement_method '\w scans'
_diffrn_radiation_monochromator graphite
_diffrn_radiation_source 'fine-focus sealed tube'
_diffrn_radiation_type MoK\a
_diffrn_radiation_wavelength 0.71073
_diffrn_reflns_av_R_equivalents 0.0783
_diffrn_reflns_av_sigmaI/netI 0.0907
_diffrn_reflns_limit_h_max 13
_diffrn_reflns_limit_h_min -13
_diffrn_reflns_limit_k_max 16
_diffrn_reflns_limit_k_min -15
_diffrn_reflns_limit_l_max 16
_diffrn_reflns_limit_l_min -17
_diffrn_reflns_number 13893
_diffrn_reflns_theta_full 27.48
_diffrn_reflns_theta_max 27.48
_diffrn_reflns_theta_min 3.20
_exptl_absorpt_coefficient_mu 0.098
_exptl_absorpt_correction_T_max 1.00000
_exptl_absorpt_correction_T_min 0.94481
_exptl_absorpt_correction_type multi-scan
_exptl_absorpt_process_details
;
CrysAlis RED, Oxford Diffraction Ltd.,
Version 1.171.33.66 (release 28-04-2010 CrysAlis171 .NET)
(compiled Apr 28 2010,14:27:37)
Empirical absorption correction using spherical harmonics,
 implemented in SCALE3 ABSPACK scaling algorithm.
;
_exptl_crystal_colour yellow
_exptl_crystal_density_diffrn 1.395
_exptl_crystal_density_method 'not measured'
_exptl_crystal_description prism
_exptl_crystal_F_000 776
_exptl_crystal_size_max 0.58
_exptl_crystal_size_mid 0.26
_exptl_crystal_size_min 0.11
_refine_diff_density_max 0.289
_refine_diff_density_min -0.250
_refine_diff_density_rms 0.059
_refine_ls_extinction_method none
_refine_ls_goodness_of_fit_ref 0.985
_refine_ls_hydrogen_treatment mixed
_refine_ls_matrix_type full
_refine_ls_number_parameters 256
_refine_ls_number_reflns 3996
_refine_ls_number_restraints 0
_refine_ls_restrained_S_all 0.985
_refine_ls_R_factor_all 0.1050
_refine_ls_R_factor_gt 0.0551
_refine_ls_shift/su_max 0.000
_refine_ls_shift/su_mean 0.000
_refine_ls_structure_factor_coef Fsqd
_refine_ls_weighting_details 'calc w=1/[\s^2^(Fo^2^)+(0.0464P)^2^] where P=(Fo^2^+2Fc^2^)/3'
_refine_ls_weighting_scheme calc
_refine_ls_wR_factor_gt 0.1083
_refine_ls_wR_factor_ref 0.1307
_reflns_number_gt 2446
_reflns_number_total 4000
_reflns_threshold_expression >2sigma(I)
_cod_data_source_file c8ce00701b2.cif
_cod_data_source_block 1
_cod_depositor_comments 'Adding full bibliography for 7230893--7230899.cif.'
_cod_original_sg_symbol_H-M 'P 21/n'
_cod_database_code 7230893

loop_
_symmetry_equiv_pos_as_xyz
'x, y, z'
'-x+1/2, y+1/2, -z+1/2'
'-x, -y, -z'
'x-1/2, -y-1/2, z-1/2'

loop_
_atom_site_label
_atom_site_type_symbol
_atom_site_fract_x
_atom_site_fract_y
_atom_site_fract_z
_atom_site_U_iso_or_equiv
_atom_site_adp_type
_atom_site_occupancy
_atom_site_symmetry_multiplicity
_atom_site_calc_flag
_atom_site_refinement_flags
C1 C 0.6609(2) 0.58383(17) 0.10051(16) 0.0180(5) Uani 1 1 d .
C2 C 0.3341(2) 0.57699(16) 0.11293(16) 0.0178(5) Uani 1 1 d .
C3 C 0.2715(2) 0.72497(17) -0.02028(16) 0.0188(5) Uani 1 1 d .
C4 C 0.1674(2) 0.76027(18) -0.09471(17) 0.0232(5) Uani 1 1 d .
H4 H 0.0910 0.7206 -0.1103 0.028 Uiso 1 1 calc R
C5 C 0.1803(2) 0.85497(18) -0.14450(17) 0.0258(5) Uani 1 1 d .
H5 H 0.1122 0.8807 -0.1939 0.031 Uiso 1 1 calc R
C6 C 0.2959(2) 0.91171(18) -0.12030(18) 0.0264(6) Uani 1 1 d .
H6 H 0.3068 0.9763 -0.1524 0.032 Uiso 1 1 calc R
C7 C 0.3931(2) 0.87014(17) -0.04817(18) 0.0260(6) Uani 1 1 d .
H7 H 0.4713 0.9074 -0.0331 0.031 Uiso 1 1 calc R
C8 C 0.2559(2) 0.51902(16) 0.17566(16) 0.0179(5) Uani 1 1 d .
C9 C 0.3139(2) 0.46451(17) 0.26205(17) 0.0227(5) Uani 1 1 d .
H9 H 0.4035 0.4616 0.2827 0.027 Uiso 1 1 calc R
C10 C 0.2362(2) 0.41445(18) 0.31713(18) 0.0263(5) Uani 1 1 d .
H10 H 0.2730 0.3782 0.3760 0.032 Uiso 1 1 calc R
C11 C 0.1035(2) 0.41881(18) 0.28391(18) 0.0258(5) Uani 1 1 d .
H11 H 0.0492 0.3854 0.3196 0.031 Uiso 1 1 calc R
C12 C 0.0533(2) 0.47398(17) 0.19644(17) 0.0233(5) Uani 1 1 d .
H12 H -0.0361 0.4767 0.1739 0.028 Uiso 1 1 calc R
C13 C 0.7467(2) 0.65107(17) 0.04847(16) 0.0197(5) Uani 1 1 d .
H13 H 0.7968 0.5982 0.0194 0.024 Uiso 1 1 calc R
C14 C 0.8478(2) 0.71570(17) 0.12442(17) 0.0211(5) Uani 1 1 d .
H14 H 0.8965 0.6641 0.1728 0.025 Uiso 1 1 calc R
C15 C 0.9432(2) 0.76883(18) 0.06938(18) 0.0264(6) Uani 1 1 d .
H151 H 1.0058 0.8111 0.1165 0.032 Uiso 1 1 calc R
H152 H 0.9897 0.7127 0.0423 0.032 Uiso 1 1 calc R
C16 C 0.8749(2) 0.84201(18) -0.01500(18) 0.0285(6) Uani 1 1 d .
H161 H 0.9378 0.8735 -0.0483 0.034 Uiso 1 1 calc R
H162 H 0.8319 0.9006 0.0120 0.034 Uiso 1 1 calc R
C17 C 0.7754(2) 0.77708(19) -0.09002(18) 0.0285(6) Uani 1 1 d .
H171 H 0.8196 0.7229 -0.1215 0.034 Uiso 1 1 calc R
H172 H 0.7294 0.8252 -0.1418 0.034 Uiso 1 1 calc R
C18 C 0.6786(2) 0.72113(18) -0.03884(17) 0.0243(5) Uani 1 1 d .
H181 H 0.6268 0.7756 -0.0148 0.029 Uiso 1 1 calc R
H182 H 0.6207 0.6762 -0.0871 0.029 Uiso 1 1 calc R
C19 C 0.7899(2) 0.80076(17) 0.18238(17) 0.0215(5) Uani 1 1 d .
N1 N 0.53523(17) 0.61075(15) 0.08209(14) 0.0188(4) Uani 1 1 d .
N2 N 0.45696(17) 0.56201(13) 0.13828(14) 0.0193(4) Uani 1 1 d .
N3 N 0.25554(19) 0.63254(15) 0.03404(14) 0.0218(4) Uani 1 1 d .
N4 N 0.38316(17) 0.77807(14) 0.00303(14) 0.0217(4) Uani 1 1 d .
N5 N 0.12701(17) 0.52399(14) 0.14214(14) 0.0213(4) Uani 1 1 d .
O1 O 0.70974(14) 0.50763(12) 0.15530(11) 0.0232(4) Uani 1 1 d .
O2 O 0.88254(15) 0.85161(13) 0.24778(13) 0.0284(4) Uani 1 1 d .
O3 O 0.67635(15) 0.82076(12) 0.17053(12) 0.0260(4) Uani 1 1 d .
H1N H 0.504(2) 0.673(2) 0.0485(19) 0.043(8) Uiso 1 1 d .
H2O H 0.851(3) 0.908(3) 0.284(2) 0.080(11) Uiso 1 1 d .
H3N H 0.177(2) 0.6169(18) 0.0301(16) 0.020(6) Uiso 1 1 d .

loop_
_atom_site_aniso_label
_atom_site_aniso_U_11
_atom_site_aniso_U_22
_atom_site_aniso_U_33
_atom_site_aniso_U_23
_atom_site_aniso_U_13
_atom_site_aniso_U_12
C1 0.0201(12) 0.0154(11) 0.0198(12) -0.0023(9) 0.0069(10) -0.0006(9)
C2 0.0209(12) 0.0120(11) 0.0214(12) -0.0015(9) 0.0067(10) -0.0013(9)
C3 0.0260(12) 0.0139(11) 0.0193(12) -0.0018(9) 0.0109(10) -0.0001(9)
C4 0.0243(13) 0.0223(13) 0.0243(13) 0.0004(10) 0.0083(10) -0.0012(10)
C5 0.0310(14) 0.0239(13) 0.0244(13) 0.0028(10) 0.0103(11) 0.0080(11)
C6 0.0326(14) 0.0142(12) 0.0357(15) 0.0050(10) 0.0143(11) 0.0044(10)
C7 0.0267(13) 0.0134(12) 0.0405(15) 0.0028(10) 0.0128(11) -0.0004(10)
C8 0.0196(12) 0.0122(11) 0.0239(13) -0.0006(9) 0.0089(10) -0.0007(9)
C9 0.0190(12) 0.0217(12) 0.0287(14) 0.0041(10) 0.0078(10) 0.0006(9)
C10 0.0278(13) 0.0265(13) 0.0266(13) 0.0092(10) 0.0104(11) 0.0035(10)
C11 0.0261(13) 0.0209(12) 0.0347(14) 0.0050(11) 0.0157(11) -0.0010(10)
C12 0.0178(12) 0.0189(12) 0.0352(15) -0.0009(10) 0.0104(11) -0.0016(9)
C13 0.0228(12) 0.0151(11) 0.0239(13) -0.0019(9) 0.0109(10) 0.0002(9)
C14 0.0196(12) 0.0166(12) 0.0282(13) 0.0007(10) 0.0074(10) 0.0017(9)
C15 0.0245(13) 0.0199(13) 0.0392(15) -0.0048(11) 0.0166(11) -0.0020(10)
C16 0.0349(14) 0.0180(12) 0.0396(15) 0.0015(11) 0.0230(12) -0.0017(10)
C17 0.0341(15) 0.0217(13) 0.0342(15) 0.0052(11) 0.0171(12) 0.0023(10)
C18 0.0262(13) 0.0212(13) 0.0277(13) 0.0025(10) 0.0109(11) -0.0004(10)
C19 0.0252(13) 0.0167(11) 0.0246(13) 0.0032(10) 0.0099(11) -0.0016(10)
N1 0.0195(10) 0.0141(10) 0.0254(11) 0.0041(8) 0.0104(8) -0.0011(8)
N2 0.0207(10) 0.0136(10) 0.0261(11) -0.0001(8) 0.0106(8) -0.0017(7)
N3 0.0194(11) 0.0195(10) 0.0271(11) 0.0044(8) 0.0062(9) -0.0024(8)
N4 0.0228(11) 0.0134(10) 0.0297(11) -0.0013(8) 0.0073(9) -0.0009(8)
N5 0.0206(10) 0.0145(10) 0.0305(11) 0.0019(8) 0.0095(9) -0.0009(8)
O1 0.0221(8) 0.0206(9) 0.0283(9) 0.0061(7) 0.0092(7) 0.0016(7)
O2 0.0248(9) 0.0238(9) 0.0375(10) -0.0108(8) 0.0088(8) -0.0014(7)
O3 0.0218(9) 0.0185(9) 0.0396(10) -0.0028(7) 0.0111(8) 0.0007(7)

loop_
_atom_type_symbol
_atom_type_description
_atom_type_scat_dispersion_real
_atom_type_scat_dispersion_imag
_atom_type_scat_source
C C 0.0033 0.0016 'International Tables Vol C Tables 4.2.6.8 and 6.1.1.4'
H H 0.0000 0.0000 'International Tables Vol C Tables 4.2.6.8 and 6.1.1.4'
N N 0.0061 0.0033 'International Tables Vol C Tables 4.2.6.8 and 6.1.1.4'
O O 0.0106 0.0060 'International Tables Vol C Tables 4.2.6.8 and 6.1.1.4'

loop_
_geom_angle_atom_site_label_1
_geom_angle_atom_site_label_2
_geom_angle_atom_site_label_3
_geom_angle
O1 C1 N1 124.38(19)
O1 C1 C13 118.97(19)
N1 C1 C13 116.64(19)
N2 C2 N3 132.6(2)
N2 C2 C8 115.52(19)
N3 C2 C8 111.73(18)
N4 C3 N3 118.8(2)
N4 C3 C4 122.6(2)
N3 C3 C4 118.5(2)
C5 C4 C3 118.6(2)
C5 C4 H4 120.7
C3 C4 H4 120.7
C4 C5 C6 119.3(2)
C4 C5 H5 120.3
C6 C5 H5 120.3
C7 C6 C5 118.0(2)
C7 C6 H6 121.0
C5 C6 H6 121.0
N4 C7 C6 124.1(2)
N4 C7 H7 117.9
C6 C7 H7 117.9
N5 C8 C9 122.73(19)
N5 C8 C2 115.47(19)
C9 C8 C2 121.79(19)
C10 C9 C8 118.8(2)
C10 C9 H9 120.6
C8 C9 H9 120.6
C9 C10 C11 119.3(2)
C9 C10 H10 120.4
C11 C10 H10 120.4
C12 C11 C10 118.3(2)
C12 C11 H11 120.8
C10 C11 H11 120.8
N5 C12 C11 123.3(2)
N5 C12 H12 118.3
C11 C12 H12 118.3
C1 C13 C18 116.75(18)
C1 C13 C14 111.29(17)
C18 C13 C14 112.08(18)
C1 C13 H13 105.2
C18 C13 H13 105.2
C14 C13 H13 105.2
C19 C14 C15 110.32(18)
C19 C14 C13 114.12(18)
C15 C14 C13 108.83(18)
C19 C14 H14 107.8
C15 C14 H14 107.8
C13 C14 H14 107.8
C16 C15 C14 111.98(18)
C16 C15 H151 109.2
C14 C15 H151 109.2
C16 C15 H152 109.2
C14 C15 H152 109.2
H151 C15 H152 107.9
C15 C16 C17 110.08(18)
C15 C16 H161 109.6
C17 C16 H161 109.6
C15 C16 H162 109.6
C17 C16 H162 109.6
H161 C16 H162 108.2
C16 C17 C18 111.10(19)
C16 C17 H171 109.4
C18 C17 H171 109.4
C16 C17 H172 109.4
C18 C17 H172 109.4
H171 C17 H172 108.0
C13 C18 C17 111.55(18)
C13 C18 H181 109.3
C17 C18 H181 109.3
C13 C18 H182 109.3
C17 C18 H182 109.3
H181 C18 H182 108.0
O3 C19 O2 124.1(2)
O3 C19 C14 125.2(2)
O2 C19 C14 110.73(19)
C1 N1 N2 118.58(18)
C1 N1 H1N 122.4(16)
N2 N1 H1N 116.4(16)
C2 N2 N1 118.80(18)
C2 N3 C3 134.2(2)
C2 N3 H3N 110.4(15)
C3 N3 H3N 112.7(15)
C3 N4 C7 117.19(19)
C8 N5 C12 117.48(19)
C19 O2 H2O 113.8(19)

loop_
_geom_bond_atom_site_label_1
_geom_bond_atom_site_label_2
_geom_bond_distance
C1 O1 1.243(2)
C1 N1 1.341(3)
C1 C13 1.521(3)
C2 N2 1.285(3)
C2 N3 1.391(3)
C2 C8 1.501(3)
C3 N4 1.328(3)
C3 N3 1.393(3)
C3 C4 1.397(3)
C4 C5 1.375(3)
C4 H4 0.9300
C5 C6 1.386(3)
C5 H5 0.9300
C6 C7 1.361(3)
C6 H6 0.9300
C7 N4 1.352(3)
C7 H7 0.9300
C8 N5 1.343(3)
C8 C9 1.383(3)
C9 C10 1.380(3)
C9 H9 0.9300
C10 C11 1.381(3)
C10 H10 0.9300
C11 C12 1.380(3)
C11 H11 0.9300
C12 N5 1.343(3)
C12 H12 0.9300
C13 C18 1.524(3)
C13 C14 1.541(3)
C13 H13 0.9800
C14 C19 1.525(3)
C14 C15 1.536(3)
C14 H14 0.9800
C15 C16 1.519(3)
C15 H151 0.9700
C15 H152 0.9700
C16 C17 1.527(3)
C16 H161 0.9700
C16 H162 0.9700
C17 C18 1.531(3)
C17 H171 0.9700
C17 H172 0.9700
C18 H181 0.9700
C18 H182 0.9700
C19 O3 1.204(2)
C19 O2 1.331(3)
N1 N2 1.388(2)
N1 H1N 0.92(3)
N3 H3N 0.85(2)
O2 H2O 0.96(3)

loop_
_geom_torsion_atom_site_label_1
_geom_torsion_atom_site_label_2
_geom_torsion_atom_site_label_3
_geom_torsion_atom_site_label_4
_geom_torsion
N4 C3 C4 C5 -1.3(3)
N3 C3 C4 C5 176.3(2)
C3 C4 C5 C6 0.7(3)
C4 C5 C6 C7 0.6(3)
C5 C6 C7 N4 -1.5(3)
N2 C2 C8 N5 -172.30(18)
N3 C2 C8 N5 4.4(3)
N2 C2 C8 C9 7.7(3)
N3 C2 C8 C9 -175.57(19)
N5 C8 C9 C10 -1.0(3)
C2 C8 C9 C10 178.9(2)
C8 C9 C10 C11 0.9(3)
C9 C10 C11 C12 -0.3(3)
C10 C11 C12 N5 -0.2(3)
O1 C1 C13 C18 163.30(19)
N1 C1 C13 C18 -15.6(3)
O1 C1 C13 C14 -66.3(2)
N1 C1 C13 C14 114.8(2)
C1 C13 C14 C19 -64.2(2)
C18 C13 C14 C19 68.5(2)
C1 C13 C14 C15 172.07(17)
C18 C13 C14 C15 -55.1(2)
C19 C14 C15 C16 -68.4(2)
C13 C14 C15 C16 57.5(2)
C14 C15 C16 C17 -58.8(2)
C15 C16 C17 C18 56.3(2)
C1 C13 C18 C17 -175.22(19)
C14 C13 C18 C17 54.7(2)
C16 C17 C18 C13 -54.7(3)
C15 C14 C19 O3 120.8(2)
C13 C14 C19 O3 -2.1(3)
C15 C14 C19 O2 -58.4(2)
C13 C14 C19 O2 178.72(17)
O1 C1 N1 N2 10.0(3)
C13 C1 N1 N2 -171.12(17)
N3 C2 N2 N1 2.5(3)
C8 C2 N2 N1 178.33(17)
C1 N1 N2 C2 -171.42(19)
N2 C2 N3 C3 -32.4(4)
C8 C2 N3 C3 151.7(2)
N4 C3 N3 C2 -0.4(4)
C4 C3 N3 C2 -178.0(2)
N3 C3 N4 C7 -177.04(19)
C4 C3 N4 C7 0.5(3)
C6 C7 N4 C3 0.9(3)
C9 C8 N5 C12 0.5(3)
C2 C8 N5 C12 -179.46(19)
C11 C12 N5 C8 0.1(3)
